data_7039850
loop_
_publ_author_name
'Yin, Wenlong'
'Iyer, Abishek K.'
'Lin, Xinsong'
'Li, Chao'
'Yao, Jiyong'
'Mar, Arthur'

_publ_section_title
;
 Quaternary chalcogenides BaRE2In2Ch7 (RE = La-Nd; Ch = S, Se) containing
 InCh5 trigonal bipyramids.
;
_journal_issue 31
_journal_name_full 'Dalton transactions (Cambridge, England : 2003)'
_journal_page_first 12329
_journal_page_last 12337
_journal_paper_doi 10.1039/c6dt02385a
_journal_volume 45
_journal_year 2016
_chemical_formula_structural 'Ba Ce2 In2 S7'
_chemical_formula_sum 'Ba Ce2 In2 S7'
_chemical_formula_weight 871.64
_chemical_name_common 'barium cerium indium sulfide (1/2/2/7)'
_chemical_name_systematic 'barium cerium indium sulfide (1/2/2/7)'
_space_group_crystal_system orthorhombic
_space_group_IT_number 55
_space_group_name_Hall '-P 2 2ab'
_space_group_name_H-M_alt 'P b a m'
_symmetry_space_group_name_Hall '-P 2 2ab'
_symmetry_space_group_name_H-M 'P b a m'
_audit_creation_method SHELXL-2014/7
_cell_angle_alpha 90
_cell_angle_beta 90
_cell_angle_gamma 90
_cell_formula_units_Z 2
_cell_length_a 11.5947(7)
_cell_length_b 12.3439(8)
_cell_length_c 4.0413(3)
_cell_measurement_reflns_used 2315
_cell_measurement_temperature 296(2)
_cell_measurement_theta_max 26.17
_cell_measurement_theta_min 3.51
_cell_volume 578.41(7)
_computing_cell_refinement 'Bruker SAINT 8.34A (Bruker, 2013)'
_computing_data_collection 'Bruker APEX 2 (Bruker, 2008)'
_computing_data_reduction 'Bruker SAINT 8.34A'
_computing_molecular_graphics 'ATOMS 5.1 (Dotwy, 1999)'
_computing_publication_material 'SHELXL-2014/7 (Sheldrick, 2014)'
_computing_structure_refinement 'SHELXL-2014/7 (Sheldrick, 2014)'
_computing_structure_solution 'SHELXS-97 (Sheldrick, 2008)'
_diffrn_ambient_temperature 296(2)
_diffrn_measured_fraction_theta_full 1.000
_diffrn_measured_fraction_theta_max 0.993
_diffrn_measurement_device_type 'Bruker PLATFORM SMART APEX II/CCD'
_diffrn_measurement_method '\w and \f scans'
_diffrn_radiation_type MoK\a
_diffrn_radiation_wavelength 0.71073
_diffrn_reflns_av_R_equivalents 0.0601
_diffrn_reflns_av_unetI/netI 0.0338
_diffrn_reflns_Laue_measured_fraction_full 1.000
_diffrn_reflns_Laue_measured_fraction_max 0.993
_diffrn_reflns_limit_h_max 17
_diffrn_reflns_limit_h_min -17
_diffrn_reflns_limit_k_max 19
_diffrn_reflns_limit_k_min -18
_diffrn_reflns_limit_l_max 6
_diffrn_reflns_limit_l_min -6
_diffrn_reflns_number 8083
_diffrn_reflns_point_group_measured_fraction_full 1.000
_diffrn_reflns_point_group_measured_fraction_max 0.993
_diffrn_reflns_theta_full 25.242
_diffrn_reflns_theta_max 33.289
_diffrn_reflns_theta_min 2.410
_diffrn_source 'fine-focus sealed tube'
_exptl_absorpt_coefficient_mu 16.194
_exptl_absorpt_correction_T_max 0.738
_exptl_absorpt_correction_T_min 0.515
_exptl_absorpt_correction_type numerical
_exptl_absorpt_process_details 'SHELXL-2014/7 (Sheldrick, 2014)'
_exptl_crystal_colour black
_exptl_crystal_density_diffrn 5.005
_exptl_crystal_description needle
_exptl_crystal_F_000 764
_exptl_crystal_size_max 0.067
_exptl_crystal_size_mid 0.026
_exptl_crystal_size_min 0.024
_refine_diff_density_max 2.268
_refine_diff_density_min -1.887
_refine_diff_density_rms 0.385
_refine_ls_extinction_method none
_refine_ls_goodness_of_fit_ref 1.127
_refine_ls_hydrogen_treatment undef
_refine_ls_matrix_type full
_refine_ls_number_parameters 39
_refine_ls_number_reflns 1239
_refine_ls_number_restraints 0
_refine_ls_restrained_S_all 1.127
_refine_ls_R_factor_all 0.0436
_refine_ls_R_factor_gt 0.0331
_refine_ls_shift/su_max 0.000
_refine_ls_shift/su_mean 0.000
_refine_ls_structure_factor_coef Fsqd
_refine_ls_weighting_details 'w=1/[\s^2^(Fo^2^)+(0.0289P)^2^+3.7015P] where P=(Fo^2^+2Fc^2^)/3'
_refine_ls_weighting_scheme calc
_refine_ls_wR_factor_gt 0.0708
_refine_ls_wR_factor_ref 0.0748
_reflns_Friedel_coverage 0.000
_reflns_number_gt 1022
_reflns_number_total 1239
_reflns_threshold_expression 'I > 2\s(I)'
_cod_data_source_file c6dt02385a1.cif
_cod_data_source_block pbam
_cod_depositor_comments 'Adding full bibliography for 7039846--7039853.cif.'
_cod_database_code 7039850
_shelx_shelxl_version_number 2014/7
_shelx_space_group_comment
;
The symmetry employed for this shelxl refinement is uniquely defined
by the following loop, which should always be used as a source of
symmetry information in preference to the above space-group names.
They are only intended as comments.
;
_shelx_estimated_absorpt_t_min 0.410
_shelx_estimated_absorpt_t_max 0.697

loop_
_space_group_symop_operation_xyz
'x, y, z'
'-x, -y, z'
'-x+1/2, y+1/2, -z'
'x+1/2, -y+1/2, -z'
'-x, -y, -z'
'x, y, -z'
'x-1/2, -y-1/2, z'
'-x-1/2, y-1/2, z'

loop_
_atom_site_label
_atom_site_type_symbol
_atom_site_fract_x
_atom_site_fract_y
_atom_site_fract_z
_atom_site_U_iso_or_equiv
_atom_site_adp_type
_atom_site_occupancy
_atom_site_site_symmetry_order
_atom_site_calc_flag
_atom_site_refinement_flags_posn
_atom_site_refinement_flags_adp
_atom_site_refinement_flags_occupancy
Ba Ba 0.0000 0.5000 0.5000 0.01785(15) Uani 1 4 d S T P
Ce Ce 0.11884(4) 0.14306(3) 0.5000 0.01228(11) Uani 1 2 d S T P
In In 0.28925(5) 0.37649(4) 0.0000 0.01501(13) Uani 1 2 d S T P
S1 S 0.36016(17) 0.28423(16) 0.5000 0.0157(3) Uani 1 2 d S T P
S2 S 0.08445(16) 0.30450(14) 0.0000 0.0133(3) Uani 1 2 d S T P
S3 S 0.28563(15) 0.06262(14) 0.0000 0.0131(3) Uani 1 2 d S T P
S4 S 0.0000 0.0000 0.0000 0.0155(5) Uani 1 4 d S T P

loop_
_atom_site_aniso_label
_atom_site_aniso_U_11
_atom_site_aniso_U_22
_atom_site_aniso_U_33
_atom_site_aniso_U_23
_atom_site_aniso_U_13
_atom_site_aniso_U_12
Ba 0.0173(3) 0.0238(3) 0.0124(3) 0.000 0.000 0.0050(2)
Ce 0.0142(2) 0.01306(19) 0.00953(18) 0.000 0.000 0.00078(14)
In 0.0173(3) 0.0150(2) 0.0127(2) 0.000 0.000 0.00140(19)
S1 0.0184(9) 0.0180(9) 0.0107(8) 0.000 0.000 0.0015(7)
S2 0.0141(8) 0.0115(8) 0.0143(8) 0.000 0.000 -0.0003(6)
S3 0.0120(8) 0.0117(8) 0.0157(8) 0.000 0.000 0.0004(6)
S4 0.0160(12) 0.0143(12) 0.0162(12) 0.000 0.000 -0.0022(9)

loop_
_atom_type_symbol
_atom_type_description
_atom_type_scat_dispersion_real
_atom_type_scat_dispersion_imag
_atom_type_scat_source
S S 0.1246 0.1234 'International Tables Vol C Tables 4.2.6.8 and 6.1.1.4'
In In -0.7276 1.3100 'International Tables Vol C Tables 4.2.6.8 and 6.1.1.4'
Ba Ba -0.3244 2.2819 'International Tables Vol C Tables 4.2.6.8 and 6.1.1.4'
Ce Ce -0.2486 2.6331 'International Tables Vol C Tables 4.2.6.8 and 6.1.1.4'

loop_
_geom_angle_atom_site_label_1
_geom_angle_atom_site_label_2
_geom_angle_atom_site_label_3
_geom_angle
_geom_angle_site_symmetry_1
_geom_angle_site_symmetry_3
S3 Ba S3 180.0 7_565 3_556
S3 Ba S3 75.64(4) 7_565 7_566
S3 Ba S3 104.36(4) 3_556 7_566
S3 Ba S3 104.36(4) 7_565 3
S3 Ba S3 75.64(4) 3_556 3
S3 Ba S3 180.0 7_566 3
S3 Ba S2 71.12(4) 7_565 .
S3 Ba S2 108.88(4) 3_556 .
S3 Ba S2 115.35(4) 7_566 .
S3 Ba S2 64.65(4) 3 .
S3 Ba S2 108.88(4) 7_565 5_566
S3 Ba S2 71.12(4) 3_556 5_566
S3 Ba S2 64.65(4) 7_566 5_566
S3 Ba S2 115.35(4) 3 5_566
S2 Ba S2 180.0 . 5_566
S3 Ba S2 64.65(4) 7_565 5_565
S3 Ba S2 115.35(4) 3_556 5_565
S3 Ba S2 108.88(4) 7_566 5_565
S3 Ba S2 71.12(4) 3 5_565
S2 Ba S2 104.39(4) . 5_565
S2 Ba S2 75.61(4) 5_566 5_565
S3 Ba S2 115.35(4) 7_565 1_556
S3 Ba S2 64.65(4) 3_556 1_556
S3 Ba S2 71.12(4) 7_566 1_556
S3 Ba S2 108.88(4) 3 1_556
S2 Ba S2 75.61(4) . 1_556
S2 Ba S2 104.39(4) 5_566 1_556
S2 Ba S2 180.0 5_565 1_556
S3 Ba Ba 127.822(19) 7_565 1_556
S3 Ba Ba 52.178(19) 3_556 1_556
S3 Ba Ba 52.179(19) 7_566 1_556
S3 Ba Ba 127.822(19) 3 1_556
S2 Ba Ba 127.807(19) . 1_556
S2 Ba Ba 52.193(19) 5_566 1_556
S2 Ba Ba 127.807(19) 5_565 1_556
S2 Ba Ba 52.193(19) 1_556 1_556
S3 Ba Ba 52.178(19) 7_565 1_554
S3 Ba Ba 127.822(19) 3_556 1_554
S3 Ba Ba 127.821(19) 7_566 1_554
S3 Ba Ba 52.179(19) 3 1_554
S2 Ba Ba 52.193(19) . 1_554
S2 Ba Ba 127.807(19) 5_566 1_554
S2 Ba Ba 52.193(19) 5_565 1_554
S2 Ba Ba 127.807(19) 1_556 1_554
Ba Ba Ba 180.0 1_556 1_554
S2 Ce S2 89.67(5) 1_556 .
S2 Ce S3 143.45(5) 1_556 .
S2 Ce S3 80.98(4) . .
S2 Ce S3 80.98(4) 1_556 1_556
S2 Ce S3 143.45(5) . 1_556
S3 Ce S3 85.82(5) . 1_556
S2 Ce S4 144.66(4) 1_556 .
S2 Ce S4 82.60(3) . .
S3 Ce S4 69.25(3) . .
S3 Ce S4 123.91(4) 1_556 .
S2 Ce S4 82.60(3) 1_556 1_556
S2 Ce S4 144.66(4) . 1_556
S3 Ce S4 123.91(4) . 1_556
S3 Ce S4 69.25(3) 1_556 1_556
S4 Ce S4 84.108(12) . 1_556
S2 Ce S1 70.57(4) 1_556 7_565
S2 Ce S1 70.57(4) . 7_565
S3 Ce S1 136.07(3) . 7_565
S3 Ce S1 136.07(3) 1_556 7_565
S4 Ce S1 74.35(3) . 7_565
S4 Ce S1 74.35(3) 1_556 7_565
S2 Ce S1 75.55(5) 1_556 .
S2 Ce S1 75.55(5) . .
S3 Ce S1 67.90(4) . .
S3 Ce S1 67.90(4) 1_556 .
S4 Ce S1 134.203(14) . .
S4 Ce S1 134.203(14) 1_556 .
S1 Ce S1 131.426(17) 7_565 .
S2 Ce Ce 45.16(3) 1_556 1_556
S2 Ce Ce 134.84(3) . 1_556
S3 Ce Ce 132.91(2) . 1_556
S3 Ce Ce 47.09(2) 1_556 1_556
S4 Ce Ce 132.054(6) . 1_556
S4 Ce Ce 47.946(6) 1_556 1_556
S1 Ce Ce 90.0 7_565 1_556
S1 Ce Ce 90.0 . 1_556
S2 Ce Ce 134.84(3) 1_556 1_554
S2 Ce Ce 45.16(3) . 1_554
S3 Ce Ce 47.09(2) . 1_554
S3 Ce Ce 132.91(2) 1_556 1_554
S4 Ce Ce 47.946(6) . 1_554
S4 Ce Ce 132.054(6) 1_556 1_554
S1 Ce Ce 90.0 7_565 1_554
S1 Ce Ce 90.0 . 1_554
Ce Ce Ce 180.00(3) 1_556 1_554
S3 In S1 123.44(4) 3 1_554
S3 In S1 123.44(4) 3 .
S1 In S1 110.39(8) 1_554 .
S3 In S2 89.82(6) 3 .
S1 In S2 98.67(5) 1_554 .
S1 In S2 98.67(5) . .
S3 In S4 78.74(4) 3 3
S1 In S4 87.80(5) 1_554 3
S1 In S4 87.80(5) . 3
S2 In S4 168.56(5) . 3
In S1 In 110.39(8) 1_556 .
In S1 Ce 100.80(5) 1_556 7_665
In S1 Ce 100.80(5) . 7_665
In S1 Ce 87.77(5) 1_556 .
In S1 Ce 87.77(5) . .
Ce S1 Ce 164.75(7) 7_665 .
In S2 Ce 96.51(5) . 1_554
In S2 Ce 96.51(5) . .
Ce S2 Ce 89.67(5) 1_554 .
In S2 Ba 91.24(5) . .
Ce S2 Ba 169.30(6) 1_554 .
Ce S2 Ba 96.788(12) . .
In S2 Ba 91.24(5) . 1_554
Ce S2 Ba 96.788(12) 1_554 1_554
Ce S2 Ba 169.30(6) . 1_554
Ba S2 Ba 75.61(4) . 1_554
In S3 Ce 94.74(5) 3_545 1_554
In S3 Ce 94.74(5) 3_545 .
Ce S3 Ce 85.82(5) 1_554 .
In S3 Ba 92.70(5) 3_545 3_546
Ce S3 Ba 170.91(6) 1_554 3_546
Ce S3 Ba 98.770(10) . 3_546
In S3 Ba 92.70(5) 3_545 3_545
Ce S3 Ba 98.770(10) 1_554 3_545
Ce S3 Ba 170.91(6) . 3_545
Ba S3 Ba 75.64(4) 3_546 3_545
In S4 In 180.00(2) 7_565 3_545
In S4 Ce 94.454(12) 7_565 .
In S4 Ce 85.546(12) 3_545 .
In S4 Ce 85.546(12) 7_565 5
In S4 Ce 94.454(12) 3_545 5
Ce S4 Ce 180.000(13) . 5
In S4 Ce 85.546(12) 7_565 5_556
In S4 Ce 94.454(12) 3_545 5_556
Ce S4 Ce 95.892(12) . 5_556
Ce S4 Ce 84.108(12) 5 5_556
In S4 Ce 94.454(12) 7_565 1_554
In S4 Ce 85.546(12) 3_545 1_554
Ce S4 Ce 84.108(12) . 1_554
Ce S4 Ce 95.892(12) 5 1_554
Ce S4 Ce 180.000(19) 5_556 1_554

loop_
_geom_bond_atom_site_label_1
_geom_bond_atom_site_label_2
_geom_bond_distance
_geom_bond_site_symmetry_2
Ba S3 3.2952(14) 7_565
Ba S3 3.2952(14) 3_556
Ba S3 3.2952(14) 7_566
Ba S3 3.2952(14) 3
Ba S2 3.2963(14) .
Ba S2 3.2963(14) 5_566
Ba S2 3.2963(14) 5_565
Ba S2 3.2963(14) 1_556
Ba Ba 4.0413(3) 1_556
Ba Ba 4.0413(3) 1_554
Ce S2 2.8659(13) 1_556
Ce S2 2.8659(13) .
Ce S3 2.9679(13) .
Ce S3 2.9679(13) 1_556
Ce S4 3.0167(3) .
Ce S4 3.0167(3) 1_556
Ce S1 3.131(2) 7_565
Ce S1 3.296(2) .
Ce Ce 4.0413(3) 1_556
Ce Ce 4.0413(3) 1_554
In S3 2.4562(19) 3
In S1 2.4609(12) 1_554
In S1 2.4609(12) .
In S2 2.5355(19) .
In S4 2.8801(6) 3
S1 In 2.4609(12) 1_556
S1 Ce 3.131(2) 7_665
S2 Ce 2.8659(13) 1_554
S2 Ba 3.2963(14) 1_554
S3 In 2.4562(19) 3_545
S3 Ce 2.9679(13) 1_554
S3 Ba 3.2953(14) 3_546
S3 Ba 3.2952(14) 3_545
S4 In 2.8802(6) 7_565
S4 In 2.8802(6) 3_545
S4 Ce 3.0167(3) 5
S4 Ce 3.0167(3) 5_556
S4 Ce 3.0167(3) 1_554
